data_2205678
loop_
_publ_author_name
'Sharma, Raj Pal'
'Sharma, Rajni'
'Bala, Ritu'
'Bond, Andrew D.'

_publ_section_title
;
 Second-sphere coordination in anion binding:
 <i>trans</i>-bis(ethylenediamine-\k^2^<i>N</i>,<i>N</i>')dinitrocobalt(III)
 periodate
;
_journal_issue 5
_journal_name_full 'Acta Crystallographica Section E'
_journal_page_first m997
_journal_page_last m1000
_journal_paper_doi 10.1107/S1600536805012274
_journal_volume 61
_journal_year 2005
_chemical_formula_iupac '[Co (C2 H8 N2)2 (N O2)2] (I O4)'
_chemical_formula_moiety 'C4 H16 Co N6 O4 + , I O4 -'
_chemical_formula_sum 'C4 H16 Co I N6 O8'
_chemical_formula_weight 462.06
_chemical_name_common 'trans-Co(en)2(NO2)2 periodate'
_chemical_name_systematic
;
trans-bis(ethylenediamine-\k^2^N,N')dinitrocobalt(III) periodate
;
_space_group_IT_number 2
_symmetry_cell_setting triclinic
_symmetry_space_group_name_Hall '-P 1'
_symmetry_space_group_name_H-M 'P -1'
_atom_sites_solution_hydrogens geom
_atom_sites_solution_primary direct
_atom_sites_solution_secondary difmap
_cell_angle_alpha 79.123(2)
_cell_angle_beta 74.383(2)
_cell_angle_gamma 70.125(2)
_cell_formula_units_Z 2
_cell_length_a 7.3556(4)
_cell_length_b 10.1773(5)
_cell_length_c 10.3602(5)
_cell_measurement_reflns_used 6850
_cell_measurement_temperature 180(2)
_cell_measurement_theta_max 33.23
_cell_measurement_theta_min 3.12
_cell_volume 698.39(6)
_computing_cell_refinement 'SAINT (Bruker, 2003)'
_computing_data_collection 'APEX2 (Bruker Nonius, 2003)'
_computing_data_reduction SAINT
_computing_molecular_graphics SHELXTL
_computing_publication_material SHELXTL
_computing_structure_refinement SHELXTL
_computing_structure_solution 'SHELXTL (Sheldrick, 2000)'
_diffrn_ambient_temperature 180(2)
_diffrn_measured_fraction_theta_full 0.991
_diffrn_measured_fraction_theta_max 0.903
_diffrn_measurement_device_type 'Bruker Nonius X8 APEX-II CCD area-detector'
_diffrn_measurement_method 'thin-slice \w and \f'
_diffrn_radiation_monochromator graphite
_diffrn_radiation_source 'fine-focus sealed tube'
_diffrn_radiation_type MoK\a
_diffrn_radiation_wavelength 0.71073
_diffrn_reflns_av_R_equivalents 0.0136
_diffrn_reflns_av_sigmaI/netI 0.0198
_diffrn_reflns_limit_h_max 10
_diffrn_reflns_limit_h_min -10
_diffrn_reflns_limit_k_max 15
_diffrn_reflns_limit_k_min -15
_diffrn_reflns_limit_l_max 14
_diffrn_reflns_limit_l_min -15
_diffrn_reflns_number 7750
_diffrn_reflns_theta_full 28.70
_diffrn_reflns_theta_max 33.26
_diffrn_reflns_theta_min 4.01
_diffrn_standards_number 0
_exptl_absorpt_coefficient_mu 3.486
_exptl_absorpt_correction_T_max 0.498
_exptl_absorpt_correction_T_min 0.429
_exptl_absorpt_correction_type multi-scan
_exptl_absorpt_process_details '(SADABS; Sheldrick, 2003)'
_exptl_crystal_colour yellow
_exptl_crystal_density_diffrn 2.197
_exptl_crystal_density_method 'not measured'
_exptl_crystal_description block
_exptl_crystal_F_000 452
_exptl_crystal_size_max 0.28
_exptl_crystal_size_mid 0.20
_exptl_crystal_size_min 0.20
_refine_diff_density_max 0.548
_refine_diff_density_min -0.780
_refine_ls_extinction_method none
_refine_ls_goodness_of_fit_ref 1.108
_refine_ls_hydrogen_treatment constr
_refine_ls_matrix_type full
_refine_ls_number_parameters 184
_refine_ls_number_reflns 4857
_refine_ls_number_restraints 0
_refine_ls_restrained_S_all 1.108
_refine_ls_R_factor_all 0.0163
_refine_ls_R_factor_gt 0.0153
_refine_ls_shift/su_max 0.002
_refine_ls_shift/su_mean 0.000
_refine_ls_structure_factor_coef Fsqd
_refine_ls_weighting_details 'calc w = 1/[\s^2^(Fo^2^)+(0.0191P)^2^+0.1654P] where P = (Fo^2^+2Fc^2^)/3'
_refine_ls_weighting_scheme calc
_refine_ls_wR_factor_gt 0.0408
_refine_ls_wR_factor_ref 0.0411
_reflns_number_gt 4633
_reflns_number_total 4857
_reflns_threshold_expression I>2\s(I)
_cod_data_source_file ci6570.cif
_cod_data_source_block I
_cod_depositor_comments
;
The following automatic conversions were performed:
'_symmetry_cell_setting' value 'Triclinic' changed to 'triclinic'
according to '/home/saulius/struct/CIF-dictionaries/cif_core.dic'
dictionary named 'cif_core.dic' version 2.4.1 from 2010-06-29.

Automatic conversion script
Id: cif_fix_enum 1527 2010-12-29 10:47:43Z saulius 

The following automatic conversions were performed:

'_symmetry_cell_setting' value 'Triclinic' changed to 'triclinic'
according to /home/saulius/struct/CIF-dictionaries/cif_core.dic
dictionary named 'cif_core.dic' version 2.4.1 from 2010-06-29.

Automatic conversion script
Id: cif_fix_values 1715 2011-07-08 13:25:40Z adriana 
;
_cod_database_code 2205678
_cod_database_fobs_code 2205678

loop_
_symmetry_equiv_pos_as_xyz
'x, y, z'
'-x, -y, -z'

loop_
_atom_site_label
_atom_site_fract_x
_atom_site_fract_y
_atom_site_fract_z
_atom_site_U_iso_or_equiv
_atom_site_adp_type
_atom_site_calc_flag
_atom_site_refinement_flags
_atom_site_occupancy
_atom_site_type_symbol
Co1 0.0000 0.5000 0.5000 0.01212(4) Uani d S 1 Co
N1 -0.18028(15) 0.55178(12) 0.67214(11) 0.01626(19) Uani d . 1 N
H1C -0.2302 0.4794 0.7147 0.020 Uiso calc R 1 H
H1D -0.1132 0.5690 0.7272 0.020 Uiso calc R 1 H
N2 -0.21867(16) 0.61717(12) 0.41803(11) 0.01695(19) Uani d . 1 N
H2C -0.1892 0.6961 0.3704 0.020 Uiso calc R 1 H
H2D -0.2370 0.5684 0.3588 0.020 Uiso calc R 1 H
C1 -0.34488(19) 0.67993(14) 0.64610(14) 0.0200(2) Uani d . 1 C
H1A -0.3005 0.7645 0.6283 0.024 Uiso calc R 1 H
H1B -0.4585 0.6913 0.7248 0.024 Uiso calc R 1 H
C2 -0.40350(18) 0.65938(15) 0.52372(14) 0.0210(2) Uani d . 1 C
H2A -0.4697 0.5854 0.5468 0.025 Uiso calc R 1 H
H2B -0.4962 0.7478 0.4912 0.025 Uiso calc R 1 H
N3 0.08672(15) 0.66230(12) 0.48960(12) 0.0175(2) Uani d . 1 N
O31 0.13963(16) 0.68218(12) 0.58610(12) 0.0270(2) Uani d . 1 O
O32 0.08403(18) 0.74833(12) 0.38688(12) 0.0296(2) Uani d . 1 O
Co2 0.0000 0.0000 0.0000 0.01378(5) Uani d S 1 Co
N4 0.20032(16) -0.13540(11) 0.08996(12) 0.0175(2) Uani d . 1 N
H4C 0.1442 -0.1958 0.1526 0.021 Uiso calc R 1 H
H4D 0.3002 -0.1876 0.0277 0.021 Uiso calc R 1 H
N5 0.01491(17) 0.13782(12) 0.10228(13) 0.0194(2) Uani d . 1 N
H5A 0.0845 0.1946 0.0464 0.023 Uiso calc R 1 H
H5B -0.1108 0.1936 0.1368 0.023 Uiso calc R 1 H
C3 0.2834(2) -0.05981(15) 0.15784(15) 0.0214(2) Uani d . 1 C
H3A 0.3888 -0.0268 0.0925 0.026 Uiso calc R 1 H
H3B 0.3413 -0.1230 0.2314 0.026 Uiso calc R 1 H
C4 0.1154(2) 0.06346(15) 0.21380(15) 0.0232(3) Uani d . 1 C
H4A 0.0217 0.0307 0.2906 0.028 Uiso calc R 1 H
H4B 0.1669 0.1268 0.2455 0.028 Uiso calc R 1 H
N6 -0.20998(16) -0.03784(12) 0.14519(12) 0.0195(2) Uani d . 1 N
O61 -0.34406(18) 0.05964(13) 0.19964(14) 0.0362(3) Uani d . 1 O
O62 -0.21024(17) -0.16080(12) 0.18326(12) 0.0282(2) Uani d . 1 O
I1 0.697895(10) 0.553556(7) 0.082435(7) 0.01332(3) Uani d . 1 I
O1 0.70196(15) 0.40058(11) 0.02204(12) 0.0257(2) Uani d . 1 O
O2 0.49868(15) 0.59377(12) 0.22472(11) 0.0239(2) Uani d . 1 O
O3 0.91623(15) 0.51966(13) 0.14096(11) 0.0257(2) Uani d . 1 O
O4 0.67200(15) 0.70025(11) -0.04195(10) 0.02182(19) Uani d . 1 O

loop_
_atom_site_aniso_label
_atom_site_aniso_U_11
_atom_site_aniso_U_22
_atom_site_aniso_U_33
_atom_site_aniso_U_12
_atom_site_aniso_U_13
_atom_site_aniso_U_23
Co1 0.01199(9) 0.01423(10) 0.01017(10) -0.00494(8) -0.00134(7) -0.00126(8)
N1 0.0159(4) 0.0204(5) 0.0122(4) -0.0063(4) -0.0013(4) -0.0026(4)
N2 0.0169(4) 0.0194(5) 0.0144(5) -0.0054(4) -0.0043(4) -0.0005(4)
C1 0.0172(5) 0.0201(6) 0.0204(6) -0.0030(4) -0.0013(4) -0.0065(5)
C2 0.0143(5) 0.0259(6) 0.0212(6) -0.0036(5) -0.0036(4) -0.0038(5)
N3 0.0148(4) 0.0176(5) 0.0193(5) -0.0058(4) 0.0000(4) -0.0036(4)
O31 0.0297(5) 0.0293(5) 0.0292(6) -0.0143(4) -0.0084(4) -0.0075(4)
O32 0.0386(6) 0.0246(5) 0.0262(6) -0.0173(5) -0.0044(5) 0.0058(4)
Co2 0.01359(9) 0.00910(9) 0.01794(11) -0.00302(7) -0.00368(8) -0.00034(8)
N4 0.0181(4) 0.0121(4) 0.0217(5) -0.0028(4) -0.0068(4) 0.0000(4)
N5 0.0213(5) 0.0124(5) 0.0246(6) -0.0046(4) -0.0055(4) -0.0023(4)
C3 0.0201(5) 0.0198(6) 0.0268(7) -0.0069(5) -0.0094(5) -0.0007(5)
C4 0.0287(6) 0.0203(6) 0.0231(7) -0.0074(5) -0.0082(5) -0.0044(5)
N6 0.0174(5) 0.0196(5) 0.0215(5) -0.0065(4) -0.0052(4) 0.0004(4)
O61 0.0257(5) 0.0301(6) 0.0416(7) -0.0046(4) 0.0091(5) -0.0086(5)
O62 0.0343(5) 0.0227(5) 0.0290(6) -0.0154(4) -0.0074(4) 0.0069(4)
I1 0.01363(4) 0.01237(4) 0.01385(4) -0.00358(3) -0.00371(3) -0.00094(3)
O1 0.0249(5) 0.0150(4) 0.0395(6) -0.0041(4) -0.0087(4) -0.0100(4)
O2 0.0202(4) 0.0266(5) 0.0204(5) -0.0067(4) 0.0035(4) -0.0044(4)
O3 0.0185(4) 0.0389(6) 0.0201(5) -0.0039(4) -0.0092(4) -0.0061(4)
O4 0.0276(5) 0.0182(4) 0.0196(5) -0.0083(4) -0.0084(4) 0.0052(4)

loop_
_atom_type_symbol
_atom_type_description
_atom_type_scat_dispersion_real
_atom_type_scat_dispersion_imag
_atom_type_scat_source
C C 0.0033 0.0016 'International Tables Vol C Tables 4.2.6.8 and 6.1.1.4'
H H 0.0000 0.0000 'International Tables Vol C Tables 4.2.6.8 and 6.1.1.4'
N N 0.0061 0.0033 'International Tables Vol C Tables 4.2.6.8 and 6.1.1.4'
O O 0.0106 0.0060 'International Tables Vol C Tables 4.2.6.8 and 6.1.1.4'
I I -0.4742 1.8119 'International Tables Vol C Tables 4.2.6.8 and 6.1.1.4'
Co Co 0.3494 0.9721 'International Tables Vol C Tables 4.2.6.8 and 6.1.1.4'

loop_
_geom_angle_atom_site_label_1
_geom_angle_atom_site_label_2
_geom_angle_atom_site_label_3
_geom_angle_site_symmetry_1
_geom_angle_site_symmetry_3
_geom_angle
_geom_angle_publ_flag
N3 Co1 N3 . 2_566 180.0 y
N3 Co1 N2 . . 89.96(5) y
N3 Co1 N2 2_566 . 90.04(5) y
N3 Co1 N2 . 2_566 90.04(5) n
N3 Co1 N2 2_566 2_566 89.96(5) n
N2 Co1 N2 . 2_566 180.0 y
N3 Co1 N1 . . 88.61(5) y
N3 Co1 N1 2_566 . 91.39(5) y
N2 Co1 N1 . . 85.94(5) y
N2 Co1 N1 2_566 . 94.06(5) y
N3 Co1 N1 . 2_566 91.39(5) n
N3 Co1 N1 2_566 2_566 88.61(5) n
N2 Co1 N1 . 2_566 94.06(5) n
N2 Co1 N1 2_566 2_566 85.95(5) n
N1 Co1 N1 . 2_566 180.0 y
C1 N1 Co1 . . 108.75(8) n
C1 N1 H1C . . 109.9 n
Co1 N1 H1C . . 109.9 n
C1 N1 H1D . . 109.9 n
Co1 N1 H1D . . 109.9 n
H1C N1 H1D . . 108.3 n
C2 N2 Co1 . . 110.18(8) n
C2 N2 H2C . . 109.6 n
Co1 N2 H2C . . 109.6 n
C2 N2 H2D . . 109.6 n
Co1 N2 H2D . . 109.6 n
H2C N2 H2D . . 108.1 n
N1 C1 C2 . . 106.24(11) n
N1 C1 H1A . . 110.5 n
C2 C1 H1A . . 110.5 n
N1 C1 H1B . . 110.5 n
C2 C1 H1B . . 110.5 n
H1A C1 H1B . . 108.7 n
N2 C2 C1 . . 107.24(10) n
N2 C2 H2A . . 110.3 n
C1 C2 H2A . . 110.3 n
N2 C2 H2B . . 110.3 n
C1 C2 H2B . . 110.3 n
H2A C2 H2B . . 108.5 n
O31 N3 O32 . . 120.11(12) n
O31 N3 Co1 . . 120.15(9) n
O32 N3 Co1 . . 119.71(9) n
N6 Co2 N6 2 . 180.00(5) y
N6 Co2 N4 2 . 89.05(5) n
N6 Co2 N4 . . 90.95(5) y
N6 Co2 N4 2 2 90.95(5) n
N6 Co2 N4 . 2 89.05(5) y
N4 Co2 N4 . 2 180.0 y
N6 Co2 N5 2 . 90.88(5) n
N6 Co2 N5 . . 89.12(5) y
N4 Co2 N5 . . 85.70(5) y
N4 Co2 N5 2 . 94.30(5) n
N6 Co2 N5 2 2 89.12(5) n
N6 Co2 N5 . 2 90.88(5) y
N4 Co2 N5 . 2 94.30(5) y
N4 Co2 N5 2 2 85.70(5) n
N5 Co2 N5 . 2 180.0 y
C3 N4 Co2 . . 109.70(8) n
C3 N4 H4C . . 109.7 n
Co2 N4 H4C . . 109.7 n
C3 N4 H4D . . 109.7 n
Co2 N4 H4D . . 109.7 n
H4C N4 H4D . . 108.2 n
C4 N5 Co2 . . 109.45(8) n
C4 N5 H5A . . 109.8 n
Co2 N5 H5A . . 109.8 n
C4 N5 H5B . . 109.8 n
Co2 N5 H5B . . 109.8 n
H5A N5 H5B . . 108.2 n
N4 C3 C4 . . 107.30(11) n
N4 C3 H3A . . 110.3 n
C4 C3 H3A . . 110.3 n
N4 C3 H3B . . 110.3 n
C4 C3 H3B . . 110.3 n
H3A C3 H3B . . 108.5 n
N5 C4 C3 . . 106.58(12) n
N5 C4 H4A . . 110.4 n
C3 C4 H4A . . 110.4 n
N5 C4 H4B . . 110.4 n
C3 C4 H4B . . 110.4 n
H4A C4 H4B . . 108.6 n
O61 N6 O62 . . 119.92(12) n
O61 N6 Co2 . . 120.37(10) n
O62 N6 Co2 . . 119.71(9) n
O3 I1 O4 . . 110.50(5) n
O3 I1 O1 . . 109.56(5) n
O4 I1 O1 . . 112.14(5) n
O3 I1 O2 . . 105.83(5) n
O4 I1 O2 . . 109.16(5) n
O1 I1 O2 . . 109.44(5) n

loop_
_geom_bond_atom_site_label_1
_geom_bond_atom_site_label_2
_geom_bond_site_symmetry_2
_geom_bond_distance
_geom_bond_publ_flag
Co1 N3 . 1.9388(11) y
Co1 N3 2_566 1.9388(11) n
Co1 N2 . 1.9441(11) y
Co1 N2 2_566 1.9441(11) n
Co1 N1 . 1.9552(10) y
Co1 N1 2_566 1.9552(11) n
N1 C1 . 1.4863(17) n
N1 H1C . 0.92 n
N1 H1D . 0.92 n
N2 C2 . 1.4869(17) n
N2 H2C . 0.92 n
N2 H2D . 0.92 n
C1 C2 . 1.514(2) n
C1 H1A . 0.99 n
C1 H1B . 0.99 n
C2 H2A . 0.99 n
C2 H2B . 0.99 n
N3 O31 . 1.2375(15) n
N3 O32 . 1.2440(15) n
Co2 N6 2 1.9317(11) n
Co2 N6 . 1.9317(11) y
Co2 N4 . 1.9527(11) y
Co2 N4 2 1.9527(11) n
Co2 N5 . 1.9572(11) y
Co2 N5 2 1.9572(11) n
N4 C3 . 1.4885(18) n
N4 H4C . 0.92 n
N4 H4D . 0.92 n
N5 C4 . 1.4845(18) n
N5 H5A . 0.92 n
N5 H5B . 0.92 n
C3 C4 . 1.507(2) n
C3 H3A . 0.99 n
C3 H3B . 0.99 n
C4 H4A . 0.99 n
C4 H4B . 0.99 n
N6 O61 . 1.2335(16) n
N6 O62 . 1.2395(15) n
I1 O3 . 1.7705(10) n
I1 O4 . 1.7716(10) n
I1 O1 . 1.7726(10) n
I1 O2 . 1.7734(10) n

loop_
_geom_hbond_atom_site_label_D
_geom_hbond_atom_site_label_H
_geom_hbond_atom_site_label_A
_geom_hbond_site_symmetry_A
_geom_hbond_distance_DH
_geom_hbond_distance_HA
_geom_hbond_distance_DA
_geom_hbond_angle_DHA
_geom_hbond_publ_flag
N1 H1C O2 2_566 0.92 2.24 3.0390(15) 145 y
N1 H1D O3 2_666 0.92 2.12 2.9297(15) 146 y
N5 H5A O4 2_665 0.92 2.37 3.1347(15) 141 y
N4 H4D O1 2_655 0.92 2.33 2.9258(15) 122 y
N2 H2D O2 1_455 0.92 2.60 3.3389(16) 138 y
N2 H2C O62 1_565 0.92 2.20 2.9943(16) 144 y
N5 H5B O1 1_455 0.92 2.39 3.0244(16) 126 y
N4 H4C O32 1_545 0.92 2.34 3.0809(17) 137 y
N4 H4D O4 1_545 0.92 2.54 3.3267(15) 144 y

loop_
_geom_torsion_atom_site_label_1
_geom_torsion_atom_site_label_2
_geom_torsion_atom_site_label_3
_geom_torsion_atom_site_label_4
_geom_torsion_site_symmetry_1
_geom_torsion
_geom_torsion_publ_flag
N3 Co1 N1 C1 . 71.41(9) n
N3 Co1 N1 C1 2_566 -108.59(9) n
N2 Co1 N1 C1 . -18.65(9) n
N2 Co1 N1 C1 2_566 161.35(9) n
N3 Co1 N2 C2 . -98.21(9) n
N3 Co1 N2 C2 2_566 81.79(9) n
N1 Co1 N2 C2 . -9.60(9) n
N1 Co1 N2 C2 2_566 170.40(9) n
Co1 N1 C1 C2 . 42.03(12) n
Co1 N2 C2 C1 . 35.17(13) n
N1 C1 C2 N2 . -49.95(14) n
N2 Co1 N3 O31 . 136.81(10) n
N2 Co1 N3 O31 2_566 -43.19(10) n
N1 Co1 N3 O31 . 50.87(10) n
N1 Co1 N3 O31 2_566 -129.13(10) n
N2 Co1 N3 O32 . -41.32(10) n
N2 Co1 N3 O32 2_566 138.68(10) n
N1 Co1 N3 O32 . -127.26(10) n
N1 Co1 N3 O32 2_566 52.74(10) n
N6 Co2 N4 C3 2 78.75(9) n
N6 Co2 N4 C3 . -101.25(9) n
N5 Co2 N4 C3 . -12.21(9) n
N5 Co2 N4 C3 2 167.79(9) n
N6 Co2 N5 C4 2 -104.86(9) n
N6 Co2 N5 C4 . 75.14(9) n
N4 Co2 N5 C4 . -15.88(9) n
N4 Co2 N5 C4 2 164.12(9) n
Co2 N4 C3 C4 . 37.20(13) n
Co2 N5 C4 C3 . 39.90(13) n
N4 C3 C4 N5 . -49.88(14) n
N4 Co2 N6 O61 . 129.13(12) n
N4 Co2 N6 O61 2 -50.87(12) n
N5 Co2 N6 O61 . 43.45(12) n
N5 Co2 N6 O61 2 -136.55(12) n
N4 Co2 N6 O62 . -51.22(11) n
N4 Co2 N6 O62 2 128.78(11) n
N5 Co2 N6 O62 . -136.91(11) n
N5 Co2 N6 O62 2 43.09(11) n
